data_1545164
loop_
_publ_author_name
'Li, Tian-Ze'
'Geng, Chang-An'
'Yin, Xiu-Juan'
'Yang, Tong-Hua'
'Chen, Xing-Long'
'Huang, Xiao-Yan'
'Ma, Yun-Bao'
'Zhang, Xue-Mei'
'Chen, Ji-Jun'

_publ_section_title
;
 Catalytic Asymmetric Total Synthesis of (+)- and (&#x2212;)-Paeoveitol
 via a Hetero-Diels--Alder Reaction
;
_journal_name_full 'Organic Letters'
_journal_paper_doi 10.1021/acs.orglett.6b03801
_journal_year 2017
_chemical_absolute_configuration ad
_chemical_formula_moiety 'C19 H20 O5'
_chemical_formula_sum 'C19 H20 O5'
_chemical_formula_weight 328.35
_space_group_crystal_system monoclinic
_space_group_IT_number 5
_space_group_name_Hall 'C 2y'
_space_group_name_H-M_alt 'C 1 2 1'
_symmetry_space_group_name_Hall 'C 2y'
_symmetry_space_group_name_H-M 'C 1 2 1'
_atom_sites_solution_hydrogens geom
_atom_sites_solution_primary direct
_atom_sites_solution_secondary difmap
_audit_creation_method SHELXL-2014/7
_cell_angle_alpha 90
_cell_angle_beta 97.114(2)
_cell_angle_gamma 90
_cell_formula_units_Z 4
_cell_length_a 18.9838(7)
_cell_length_b 9.0762(3)
_cell_length_c 9.3006(3)
_cell_measurement_reflns_used 4404
_cell_measurement_temperature 100(2)
_cell_measurement_theta_max 68.96
_cell_measurement_theta_min 4.69
_cell_volume 1590.16(9)
_computing_cell_refinement 'Bruker SAINT'
_computing_data_collection 'Bruker APEX2'
_computing_data_reduction 'Bruker SAINT'
_computing_molecular_graphics 'Bruker SHELXTL'
_computing_publication_material 'Bruker SHELXTL'
_computing_structure_refinement 'SHELXL-2014 (Sheldrick 2014)'
_computing_structure_solution 'SHELXS-97 (Sheldrick 2008)'
_diffrn_ambient_temperature 100(2)
_diffrn_measured_fraction_theta_full 0.979
_diffrn_measured_fraction_theta_max 0.962
_diffrn_measurement_device_type 'Bruker APEX-II CCD'
_diffrn_measurement_method '\f and \w scans'
_diffrn_radiation_type CuK\a
_diffrn_radiation_wavelength 1.54178
_diffrn_reflns_av_R_equivalents 0.0570
_diffrn_reflns_av_unetI/netI 0.0771
_diffrn_reflns_Laue_measured_fraction_full 0.979
_diffrn_reflns_Laue_measured_fraction_max 0.962
_diffrn_reflns_limit_h_max 18
_diffrn_reflns_limit_h_min -22
_diffrn_reflns_limit_k_max 10
_diffrn_reflns_limit_k_min -10
_diffrn_reflns_limit_l_max 11
_diffrn_reflns_limit_l_min -11
_diffrn_reflns_number 5157
_diffrn_reflns_point_group_measured_fraction_full 0.801
_diffrn_reflns_point_group_measured_fraction_max 0.784
_diffrn_reflns_theta_full 67.679
_diffrn_reflns_theta_max 69.512
_diffrn_reflns_theta_min 4.695
_diffrn_source 'fine-focus sealed tube'
_exptl_absorpt_coefficient_mu 0.815
_exptl_absorpt_correction_type multi-scan
_exptl_absorpt_process_details sadabs
_exptl_crystal_colour brown
_exptl_crystal_density_diffrn 1.372
_exptl_crystal_description plate
_exptl_crystal_F_000 696
_exptl_crystal_size_max 0.600
_exptl_crystal_size_mid 0.200
_exptl_crystal_size_min 0.050
_exptl_transmission_factor_max 0.7532
_exptl_transmission_factor_min 0.4086
_refine_diff_density_max 1.338
_refine_diff_density_min -1.863
_refine_diff_density_rms 0.233
_refine_ls_abs_structure_details
;
 Flack x determined using 696 quotients [(I+)-(I-)]/[(I+)+(I-)]
 (Parsons, Flack and Wagner, Acta Cryst. B69 (2013) 249-259).
;
_refine_ls_abs_structure_Flack 0.02(18)
_refine_ls_extinction_method none
_refine_ls_goodness_of_fit_ref 1.582
_refine_ls_hydrogen_treatment constr
_refine_ls_matrix_type full
_refine_ls_number_parameters 223
_refine_ls_number_reflns 2339
_refine_ls_number_restraints 145
_refine_ls_restrained_S_all 1.625
_refine_ls_R_factor_all 0.1481
_refine_ls_R_factor_gt 0.1469
_refine_ls_shift/su_max 0.000
_refine_ls_shift/su_mean 0.000
_refine_ls_structure_factor_coef Fsqd
_refine_ls_weighting_details 'w=1/[\s^2^(Fo^2^)+(0.2000P)^2^] where P=(Fo^2^+2Fc^2^)/3'
_refine_ls_weighting_scheme calc
_refine_ls_wR_factor_gt 0.3267
_refine_ls_wR_factor_ref 0.3289
_reflns_Friedel_coverage 0.524
_reflns_Friedel_fraction_full 0.597
_reflns_Friedel_fraction_max 0.579
_reflns_number_gt 2224
_reflns_number_total 2339
_reflns_threshold_expression 'I > 2\s(I)'
_cod_data_source_file ol6b03801_si_002.cif
_cod_data_source_block cu_jltz01_0m
_cod_database_code 1545164
_shelx_shelxl_version_number 2014/7
_shelx_space_group_comment
;
The symmetry employed for this shelxl refinement is uniquely defined
by the following loop, which should always be used as a source of
symmetry information in preference to the above space-group names.
They are only intended as comments.
;
_shelx_estimated_absorpt_t_min 0.640
_shelx_estimated_absorpt_t_max 0.960

loop_
_space_group_symop_operation_xyz
'x, y, z'
'-x, y, -z'
'x+1/2, y+1/2, z'
'-x+1/2, y+1/2, -z'

loop_
_atom_site_label
_atom_site_type_symbol
_atom_site_fract_x
_atom_site_fract_y
_atom_site_fract_z
_atom_site_U_iso_or_equiv
_atom_site_adp_type
_atom_site_occupancy
_atom_site_site_symmetry_order
_atom_site_calc_flag
_atom_site_refinement_flags_posn
_atom_site_refinement_flags_adp
O2 O 0.5059(3) 0.8041(6) 0.2899(6) 0.0217(13) Uani 1 1 d . U
H2 H 0.5119 0.8165 0.3801 0.033 Uiso 1 1 calc R U
O14 O 0.3745(2) -0.0364(6) 0.6224(5) 0.0126(11) Uani 1 1 d . U
H14 H 0.3794 0.0083 0.7020 0.019 Uiso 1 1 calc R U
O8 O 0.2946(3) 0.3378(6) 0.1672(4) 0.0110(11) Uani 1 1 d . U
O18 O 0.4076(2) 0.0730(6) -0.1086(5) 0.0121(11) Uani 1 1 d . U
H18 H 0.3865 0.0156 -0.1705 0.018 Uiso 1 1 calc R U
O5 O 0.4626(3) 0.2185(5) 0.1483(5) 0.0110(11) Uani 1 1 d . U
C2 C 0.4981(4) 0.6565(8) 0.2596(7) 0.0133(15) Uani 1 1 d . U
C1 C 0.4430(4) 0.6187(9) 0.1533(7) 0.0156(15) Uani 1 1 d . U
H1 H 0.4137 0.6935 0.1060 0.019 Uiso 1 1 calc R U
C6 C 0.4304(4) 0.4716(8) 0.1160(6) 0.0110(14) Uani 1 1 d . U
C8 C 0.3369(3) 0.2893(8) 0.0574(6) 0.0090(13) Uani 1 1 d . U
H8 H 0.3046 0.2435 -0.0236 0.011 Uiso 1 1 calc R U
C9 C 0.3884(4) 0.1688(8) 0.1274(6) 0.0091(13) Uani 1 1 d . U
C10 C 0.3617(4) 0.1461(8) 0.2731(6) 0.0107(14) Uani 1 1 d . U
C15 C 0.3848(4) 0.0507(8) 0.3850(6) 0.0100(13) Uani 1 1 d . U
H15 H 0.4210 -0.0196 0.3759 0.012 Uiso 1 1 calc R U
C14 C 0.3526(3) 0.0618(8) 0.5121(6) 0.0087(13) Uani 1 1 d . U
C19 C 0.2663(4) 0.1781(8) 0.6639(7) 0.0125(14) Uani 1 1 d . U
H19A H 0.3021 0.2126 0.7417 0.019 Uiso 1 1 calc R U
H19B H 0.2486 0.0814 0.6895 0.019 Uiso 1 1 calc R U
H19C H 0.2268 0.2484 0.6508 0.019 Uiso 1 1 calc R U
C13 C 0.2992(4) 0.1659(8) 0.5253(6) 0.0102(13) Uani 1 1 d . U
C11 C 0.3090(4) 0.2481(7) 0.2860(6) 0.0089(13) Uani 1 1 d . U
C18 C 0.3915(4) 0.0333(8) 0.0317(7) 0.0122(14) Uani 1 1 d . U
H18A H 0.4282 -0.0352 0.0774 0.015 Uiso 1 1 calc R U
H18B H 0.3452 -0.0182 0.0228 0.015 Uiso 1 1 calc R U
C5 C 0.4729(4) 0.3653(8) 0.1914(6) 0.0108(14) Uani 1 1 d . U
C4 C 0.5257(4) 0.4007(8) 0.3002(6) 0.0113(14) Uani 1 1 d . U
H4 H 0.5523 0.3247 0.3521 0.014 Uiso 1 1 calc R U
C3 C 0.5409(4) 0.5500(8) 0.3353(7) 0.0146(16) Uani 1 1 d . U
C16 C 0.6007(4) 0.5892(9) 0.4514(8) 0.0188(16) Uani 1 1 d . U
H16A H 0.6420 0.6216 0.4061 0.028 Uiso 1 1 calc R U
H16B H 0.6135 0.5026 0.5120 0.028 Uiso 1 1 calc R U
H16C H 0.5855 0.6689 0.5117 0.028 Uiso 1 1 calc R U
C12 C 0.2776(4) 0.2613(8) 0.4101(7) 0.0116(14) Uani 1 1 d . U
H12 H 0.2419 0.3335 0.4177 0.014 Uiso 1 1 calc R U
C7 C 0.3739(3) 0.4201(8) -0.0022(6) 0.0105(13) Uani 1 1 d . U
H7 H 0.3988 0.3830 -0.0838 0.013 Uiso 1 1 calc R U
C17 C 0.3218(4) 0.5376(8) -0.0638(7) 0.0159(15) Uani 1 1 d . U
H17A H 0.2976 0.5788 0.0141 0.024 Uiso 1 1 calc R U
H17B H 0.2868 0.4937 -0.1377 0.024 Uiso 1 1 calc R U
H17C H 0.3475 0.6160 -0.1076 0.024 Uiso 1 1 calc R U

loop_
_atom_site_aniso_label
_atom_site_aniso_U_11
_atom_site_aniso_U_22
_atom_site_aniso_U_33
_atom_site_aniso_U_23
_atom_site_aniso_U_13
_atom_site_aniso_U_12
O2 0.0122(19) 0.018(2) 0.033(2) -0.0034(17) -0.0018(16) -0.0004(17)
O14 0.0080(18) 0.013(2) 0.0169(17) 0.0003(15) 0.0019(14) 0.0016(15)
O8 0.0085(14) 0.0121(15) 0.0125(13) 0.0002(11) 0.0020(10) 0.0005(11)
O18 0.0051(17) 0.016(2) 0.0162(17) -0.0033(15) 0.0036(13) -0.0014(16)
O5 0.0077(15) 0.0106(15) 0.0147(14) -0.0005(11) 0.0015(10) 0.0001(11)
C2 0.0116(18) 0.0134(19) 0.0149(17) -0.0001(12) 0.0024(12) -0.0003(12)
C1 0.0143(19) 0.0151(19) 0.0175(18) 0.0001(12) 0.0027(12) -0.0002(12)
C6 0.0086(17) 0.0116(18) 0.0130(17) -0.0001(12) 0.0023(12) 0.0002(12)
C8 0.0062(16) 0.0103(17) 0.0108(16) -0.0001(11) 0.0017(11) 0.0007(12)
C9 0.0079(17) 0.0093(17) 0.0102(16) -0.0006(11) 0.0018(11) 0.0001(12)
C10 0.0093(18) 0.0112(18) 0.0118(17) -0.0002(12) 0.0015(12) -0.0015(12)
C15 0.0085(17) 0.0097(17) 0.0117(16) 0.0003(11) 0.0009(11) -0.0003(12)
C14 0.0068(17) 0.0093(17) 0.0100(16) 0.0003(12) 0.0006(11) 0.0000(12)
C19 0.008(2) 0.013(2) 0.016(2) -0.0009(18) 0.0021(17) 0.003(2)
C13 0.0086(17) 0.0106(17) 0.0114(16) 0.0002(12) 0.0014(11) -0.0007(12)
C11 0.0066(17) 0.0099(17) 0.0104(16) 0.0010(11) 0.0011(11) -0.0011(12)
C18 0.0106(18) 0.0124(18) 0.0135(17) -0.0003(12) 0.0017(12) -0.0002(12)
C5 0.0091(17) 0.0110(18) 0.0126(16) 0.0001(11) 0.0027(12) -0.0008(12)
C4 0.0102(18) 0.0111(18) 0.0127(17) 0.0001(12) 0.0022(12) 0.0003(12)
C3 0.0126(19) 0.0147(19) 0.0167(18) -0.0001(12) 0.0029(12) -0.0004(12)
C16 0.013(2) 0.020(3) 0.024(2) -0.003(2) 0.0017(19) -0.001(2)
C12 0.0098(17) 0.0117(18) 0.0134(16) -0.0001(12) 0.0025(12) 0.0008(12)
C7 0.0090(17) 0.0111(17) 0.0119(16) 0.0009(12) 0.0027(11) 0.0002(12)
C17 0.011(2) 0.016(2) 0.020(2) 0.0007(19) 0.0012(18) 0.003(2)

loop_
_atom_type_symbol
_atom_type_description
_atom_type_scat_dispersion_real
_atom_type_scat_dispersion_imag
_atom_type_scat_source
C C 0.0181 0.0091 'International Tables Vol C Tables 4.2.6.8 and 6.1.1.4'
H H 0.0000 0.0000 'International Tables Vol C Tables 4.2.6.8 and 6.1.1.4'
O O 0.0492 0.0322 'International Tables Vol C Tables 4.2.6.8 and 6.1.1.4'

loop_
_geom_angle_atom_site_label_1
_geom_angle_atom_site_label_2
_geom_angle_atom_site_label_3
_geom_angle
C2 O2 H2 109.5
C14 O14 H14 109.5
C11 O8 C8 108.4(5)
C18 O18 H18 109.5
C5 O5 C9 115.3(5)
O2 C2 C1 116.1(7)
O2 C2 C3 122.1(7)
C1 C2 C3 121.8(7)
C2 C1 C6 120.3(7)
C2 C1 H1 119.9
C6 C1 H1 119.9
C5 C6 C1 118.0(6)
C5 C6 C7 117.8(6)
C1 C6 C7 124.2(6)
O8 C8 C7 110.1(5)
O8 C8 C9 107.1(5)
C7 C8 C9 114.0(5)
O8 C8 H8 108.5
C7 C8 H8 108.5
C9 C8 H8 108.5
O5 C9 C10 110.2(5)
O5 C9 C18 102.7(5)
C10 C9 C18 116.9(6)
O5 C9 C8 112.5(6)
C10 C9 C8 101.9(5)
C18 C9 C8 113.0(5)
C11 C10 C15 121.4(5)
C11 C10 C9 108.2(6)
C15 C10 C9 130.3(6)
C10 C15 C14 117.4(6)
C10 C15 H15 121.3
C14 C15 H15 121.3
O14 C14 C15 117.3(6)
O14 C14 C13 121.5(5)
C15 C14 C13 121.2(6)
C13 C19 H19A 109.5
C13 C19 H19B 109.5
H19A C19 H19B 109.5
C13 C19 H19C 109.5
H19A C19 H19C 109.5
H19B C19 H19C 109.5
C12 C13 C14 119.8(6)
C12 C13 C19 119.8(6)
C14 C13 C19 120.4(6)
C12 C11 O8 124.2(6)
C12 C11 C10 122.0(6)
O8 C11 C10 113.8(5)
O18 C18 C9 111.1(6)
O18 C18 H18A 109.4
C9 C18 H18A 109.4
O18 C18 H18B 109.4
C9 C18 H18B 109.4
H18A C18 H18B 108.0
C4 C5 C6 122.3(7)
C4 C5 O5 119.9(6)
C6 C5 O5 117.7(6)
C5 C4 C3 120.2(6)
C5 C4 H4 119.9
C3 C4 H4 119.9
C2 C3 C4 117.3(6)
C2 C3 C16 122.5(7)
C4 C3 C16 120.2(6)
C3 C16 H16A 109.5
C3 C16 H16B 109.5
H16A C16 H16B 109.5
C3 C16 H16C 109.5
H16A C16 H16C 109.5
H16B C16 H16C 109.5
C11 C12 C13 118.3(6)
C11 C12 H12 120.8
C13 C12 H12 120.8
C6 C7 C17 115.3(6)
C6 C7 C8 107.2(5)
C17 C7 C8 112.2(6)
C6 C7 H7 107.3
C17 C7 H7 107.3
C8 C7 H7 107.3
C7 C17 H17A 109.5
C7 C17 H17B 109.5
H17A C17 H17B 109.5
C7 C17 H17C 109.5
H17A C17 H17C 109.5
H17B C17 H17C 109.5

loop_
_geom_bond_atom_site_label_1
_geom_bond_atom_site_label_2
_geom_bond_distance
O2 C2 1.374(9)
O2 H2 0.8400
O14 C14 1.382(8)
O14 H14 0.8400
O8 C11 1.372(8)
O8 C8 1.444(7)
O18 C18 1.423(7)
O18 H18 0.8400
O5 C5 1.398(8)
O5 C9 1.469(8)
C2 C1 1.391(10)
C2 C3 1.395(10)
C1 C6 1.392(10)
C1 H1 0.9500
C6 C5 1.390(10)
C6 C7 1.512(9)
C8 C7 1.519(9)
C8 C9 1.556(10)
C8 H8 1.0000
C9 C10 1.519(8)
C9 C18 1.523(10)
C10 C11 1.378(10)
C10 C15 1.383(9)
C15 C14 1.400(8)
C15 H15 0.9500
C14 C13 1.403(10)
C19 C13 1.504(8)
C19 H19A 0.9800
C19 H19B 0.9800
C19 H19C 0.9800
C13 C12 1.399(9)
C11 C12 1.369(8)
C18 H18A 0.9900
C18 H18B 0.9900
C5 C4 1.372(10)
C4 C3 1.415(10)
C4 H4 0.9500
C3 C16 1.510(10)
C16 H16A 0.9800
C16 H16B 0.9800
C16 H16C 0.9800
C12 H12 0.9500
C7 C17 1.517(10)
C7 H7 1.0000
C17 H17A 0.9800
C17 H17B 0.9800
C17 H17C 0.9800

loop_
_geom_hbond_atom_site_label_D
_geom_hbond_atom_site_label_H
_geom_hbond_atom_site_label_A
_geom_hbond_distance_DH
_geom_hbond_distance_HA
_geom_hbond_distance_DA
_geom_hbond_angle_DHA
_geom_hbond_site_symmetry_A
C12 H12 O14 0.95 2.49 3.402(9) 160.2 4_556
C15 H15 O2 0.95 2.47 3.404(9) 166.3 1_545
O18 H18 O14 0.84 1.97 2.693(6) 143.8 1_554
O14 H14 O18 0.84 1.87 2.693(6) 166.0 1_556
C12 H12 O14 0.95 2.49 3.402(9) 160.2 4_556
C15 H15 O2 0.95 2.47 3.404(9) 166.3 1_545
O18 H18 O14 0.84 1.97 2.693(6) 143.8 1_554
O14 H14 O18 0.84 1.87 2.693(6) 166.0 1_556
C12 H12 O14 0.95 2.49 3.402(9) 160.2 4_556
C15 H15 O2 0.95 2.47 3.404(9) 166.3 1_545
O18 H18 O14 0.84 1.97 2.693(6) 143.8 1_554
O14 H14 O18 0.84 1.87 2.693(6) 166.0 1_556
C12 H12 O14 0.95 2.49 3.402(9) 160.2 4_556
C15 H15 O2 0.95 2.47 3.404(9) 166.3 1_545
O18 H18 O14 0.84 1.97 2.693(6) 143.8 1_554
O14 H14 O18 0.84 1.87 2.693(6) 166.0 1_556
C12 H12 O14 0.95 2.49 3.402(9) 160.2 4_556
C15 H15 O2 0.95 2.47 3.404(9) 166.3 1_545
O18 H18 O14 0.84 1.97 2.693(6) 143.8 1_554
O14 H14 O18 0.84 1.87 2.693(6) 166.0 1_556
O14 H14 O18 0.84 1.87 2.693(6) 166.0 1_556
O18 H18 O14 0.84 1.97 2.693(6) 143.8 1_554
C15 H15 O2 0.95 2.47 3.404(9) 166.3 1_545
C12 H12 O14 0.95 2.49 3.402(9) 160.2 4_556
O14 H14 O18 0.84 1.87 2.693(6) 166.0 1_556
O18 H18 O14 0.84 1.97 2.693(6) 143.8 1_554
C15 H15 O2 0.95 2.47 3.404(9) 166.3 1_545
C12 H12 O14 0.95 2.49 3.402(9) 160.2 4_556
O14 H14 O18 0.84 1.87 2.693(6) 166.0 1_556
O18 H18 O14 0.84 1.97 2.693(6) 143.8 1_554
C15 H15 O2 0.95 2.47 3.404(9) 166.3 1_545
C12 H12 O14 0.95 2.49 3.402(9) 160.2 4_556
O14 H14 O18 0.84 1.87 2.693(6) 166.0 1_556
O18 H18 O14 0.84 1.97 2.693(6) 143.8 1_554
C15 H15 O2 0.95 2.47 3.404(9) 166.3 1_545
C12 H12 O14 0.95 2.49 3.402(9) 160.2 4_556
O14 H14 O18 0.84 1.87 2.693(6) 166.0 1_556
O18 H18 O14 0.84 1.97 2.693(6) 143.8 1_554
C15 H15 O2 0.95 2.47 3.404(9) 166.3 1_545
C12 H12 O14 0.95 2.49 3.402(9) 160.2 4_556

loop_
_geom_torsion_atom_site_label_1
_geom_torsion_atom_site_label_2
_geom_torsion_atom_site_label_3
_geom_torsion_atom_site_label_4
_geom_torsion
O2 C2 C1 C6 -179.4(6)
C3 C2 C1 C6 -2.2(10)
C2 C1 C6 C5 2.2(9)
C2 C1 C6 C7 -177.3(6)
C11 O8 C8 C7 -131.8(5)
C11 O8 C8 C9 -7.4(7)
C5 O5 C9 C10 -74.7(7)
C5 O5 C9 C18 160.0(5)
C5 O5 C9 C8 38.3(6)
O8 C8 C9 O5 -110.5(5)
C7 C8 C9 O5 11.5(7)
O8 C8 C9 C10 7.5(7)
C7 C8 C9 C10 129.5(6)
O8 C8 C9 C18 133.8(5)
C7 C8 C9 C18 -104.2(6)
O5 C9 C10 C11 114.4(6)
C18 C9 C10 C11 -128.9(7)
C8 C9 C10 C11 -5.2(7)
O5 C9 C10 C15 -61.7(10)
C18 C9 C10 C15 55.0(10)
C8 C9 C10 C15 178.7(7)
C11 C10 C15 C14 -0.1(10)
C9 C10 C15 C14 175.6(7)
C10 C15 C14 O14 178.3(6)
C10 C15 C14 C13 -0.1(10)
O14 C14 C13 C12 -178.7(6)
C15 C14 C13 C12 -0.3(10)
O14 C14 C13 C19 2.9(10)
C15 C14 C13 C19 -178.8(6)
C8 O8 C11 C12 -179.1(6)
C8 O8 C11 C10 4.2(8)
C15 C10 C11 C12 0.7(10)
C9 C10 C11 C12 -175.8(6)
C15 C10 C11 O8 177.5(6)
C9 C10 C11 O8 1.0(8)
O5 C9 C18 O18 -67.6(6)
C10 C9 C18 O18 171.7(5)
C8 C9 C18 O18 53.9(7)
C1 C6 C5 C4 0.3(9)
C7 C6 C5 C4 179.8(5)
C1 C6 C5 O5 -176.6(6)
C7 C6 C5 O5 2.9(8)
C9 O5 C5 C4 135.4(6)
C9 O5 C5 C6 -47.6(7)
C6 C5 C4 C3 -2.8(9)
O5 C5 C4 C3 174.1(5)
O2 C2 C3 C4 176.8(6)
C1 C2 C3 C4 -0.3(10)
O2 C2 C3 C16 -2.7(10)
C1 C2 C3 C16 -179.7(6)
C5 C4 C3 C2 2.7(9)
C5 C4 C3 C16 -177.8(5)
O8 C11 C12 C13 -177.6(6)
C10 C11 C12 C13 -1.2(10)
C14 C13 C12 C11 0.9(10)
C19 C13 C12 C11 179.4(6)
C5 C6 C7 C17 170.6(5)
C1 C6 C7 C17 -9.9(9)
C5 C6 C7 C8 44.9(7)
C1 C6 C7 C8 -135.6(7)
O8 C8 C7 C6 70.2(6)
C9 C8 C7 C6 -50.1(7)
O8 C8 C7 C17 -57.3(7)
C9 C8 C7 C17 -177.6(5)
